data_7053436
loop_
_publ_author_name
'Hobbs, Matthew G.'
'Forster, Taryn D.'
'Borau-Garcia, Javier'
'Knapp, Chrissy J.'
'Tuononen, Heikki M.'
'Roesler, Roland'

_publ_section_title
;
 The influence of electron delocalization upon the stability and structure
 of potential N-heterocyclic carbene precursors with
 1,3-diaryl-imidazolidine-4,5-dione skeletons
;
_journal_issue 7
_journal_name_full 'New Journal of Chemistry'
_journal_page_first 1295
_journal_paper_doi 10.1039/b9nj00771g
_journal_volume 34
_journal_year 2010
_chemical_formula_moiety 'C20 H22 N2 O3'
_chemical_formula_sum 'C20 H22 N2 O3'
_chemical_formula_weight 338.40
_chemical_name_common 2-methoxy-1,3-bis(2,6-dimethylphenyl)imidazolidine-4,5-dione
_chemical_name_systematic
;
2-methoxy-1,3-bis(2,6-dimethylphenyl)imidazolidine-4,5-dione
;
_space_group_IT_number 14
_symmetry_cell_setting monoclinic
_symmetry_space_group_name_Hall '-P 2ybc'
_symmetry_space_group_name_H-M 'P 1 21/c 1'
_atom_sites_solution_hydrogens geom
_atom_sites_solution_primary direct
_atom_sites_solution_secondary difmap
_audit_creation_method SHELXL-97
_cell_angle_alpha 90.00
_cell_angle_beta 102.895(6)
_cell_angle_gamma 90.00
_cell_formula_units_Z 4
_cell_length_a 13.9920(9)
_cell_length_b 10.1520(14)
_cell_length_c 12.9910(15)
_cell_measurement_reflns_used 17110
_cell_measurement_temperature 173(2)
_cell_measurement_theta_max 24.02
_cell_measurement_theta_min 2.50
_cell_volume 1798.8(3)
_computing_structure_refinement 'SHELXL-97 (Sheldrick, 1997)'
_diffrn_ambient_temperature 173(2)
_diffrn_measured_fraction_theta_full 0.992
_diffrn_measured_fraction_theta_max 0.992
_diffrn_measurement_device_type 'Nonius KappaCCD'
_diffrn_measurement_method ' \w and \f'
_diffrn_radiation_monochromator graphite
_diffrn_radiation_source 'fine-focus sealed tube'
_diffrn_radiation_type MoK\a
_diffrn_radiation_wavelength 0.71073
_diffrn_reflns_av_R_equivalents 0.1112
_diffrn_reflns_av_sigmaI/netI 0.0535
_diffrn_reflns_limit_h_max 16
_diffrn_reflns_limit_h_min -16
_diffrn_reflns_limit_k_max 11
_diffrn_reflns_limit_k_min -11
_diffrn_reflns_limit_l_max 14
_diffrn_reflns_limit_l_min -14
_diffrn_reflns_number 17110
_diffrn_reflns_theta_full 24.02
_diffrn_reflns_theta_max 24.02
_diffrn_reflns_theta_min 2.50
_diffrn_standards_number 0
_exptl_absorpt_coefficient_mu 0.085
_exptl_absorpt_correction_T_max 0.9983
_exptl_absorpt_correction_T_min 0.9916
_exptl_absorpt_correction_type multi-scan
_exptl_absorpt_process_details 'SORTAV: (Blessing, 1997)'
_exptl_crystal_colour colorless
_exptl_crystal_density_diffrn 1.250
_exptl_crystal_density_method 'not measured'
_exptl_crystal_description plates
_exptl_crystal_F_000 720
_exptl_crystal_size_max 0.10
_exptl_crystal_size_mid 0.08
_exptl_crystal_size_min 0.02
_refine_diff_density_max 0.372
_refine_diff_density_min -0.293
_refine_diff_density_rms 0.073
_refine_ls_extinction_method none
_refine_ls_goodness_of_fit_ref 1.081
_refine_ls_hydrogen_treatment mixed
_refine_ls_matrix_type full
_refine_ls_number_parameters 230
_refine_ls_number_reflns 2811
_refine_ls_number_restraints 0
_refine_ls_restrained_S_all 1.081
_refine_ls_R_factor_all 0.1031
_refine_ls_R_factor_gt 0.0697
_refine_ls_shift/su_max 0.000
_refine_ls_shift/su_mean 0.000
_refine_ls_structure_factor_coef Fsqd
_refine_ls_weighting_details 'calc w=1/[\s^2^(Fo^2^)+(0.0525P)^2^+4.9368P] where P=(Fo^2^+2Fc^2^)/3'
_refine_ls_weighting_scheme calc
_refine_ls_wR_factor_gt 0.1638
_refine_ls_wR_factor_ref 0.1944
_reflns_number_gt 2077
_reflns_number_total 2811
_reflns_threshold_expression >2sigma(I)
_cod_data_source_file b9nj00771g.txt
_cod_data_source_block shelxl6b
_cod_depositor_comments
;
The following automatic conversions were performed:

'_symmetry_cell_setting' value 'Monoclinic' changed to 'monoclinic'
according to /home/saulius/struct/CIF-dictionaries/cif_core.dic
dictionary named 'cif_core.dic' version 2.4.2 from
2011-04-26.

'_exptl_absorpt_correction_type' value 'Multi-scan'
changed to 'multi-scan' according to
/home/saulius/struct/CIF-dictionaries/cif_core.dic dictionary named
'cif_core.dic' version 2.4.2 from 2011-04-26.

Automatic conversion script
Id: cif_fix_values 1891 2012-01-12 08:04:46Z andrius 
;
_cod_original_sg_symbol_Hall -P2ybc
_cod_original_sg_symbol_H-M 'P 21/c'
_cod_database_code 7053436

loop_
_symmetry_equiv_pos_as_xyz
'x, y, z'
'-x, y+1/2, -z+1/2'
'-x, -y, -z'
'x, -y-1/2, z-1/2'

loop_
_atom_site_label
_atom_site_type_symbol
_atom_site_fract_x
_atom_site_fract_y
_atom_site_fract_z
_atom_site_U_iso_or_equiv
_atom_site_adp_type
_atom_site_occupancy
_atom_site_symmetry_multiplicity
_atom_site_calc_flag
_atom_site_refinement_flags
C1 C 0.7533(3) -0.1964(4) 0.0742(3) 0.0288(9) Uani 1 1 d .
C2 C 0.8095(3) -0.2045(4) 0.2571(3) 0.0300(9) Uani 1 1 d .
C3 C 0.7783(3) -0.0649(4) 0.2245(3) 0.0299(9) Uani 1 1 d .
C4 C 0.6518(3) -0.3381(5) -0.0514(4) 0.0425(11) Uani 1 1 d .
H4A H 0.5829 -0.3594 -0.0813 0.064 Uiso 0.50 1 calc PR
H4B H 0.6857 -0.4165 -0.0174 0.064 Uiso 0.50 1 calc PR
H4C H 0.6830 -0.3086 -0.1078 0.064 Uiso 0.50 1 calc PR
H4D H 0.7182 -0.3636 -0.0564 0.064 Uiso 0.50 1 calc PR
H4E H 0.6154 -0.3065 -0.1203 0.064 Uiso 0.50 1 calc PR
H4F H 0.6181 -0.4144 -0.0299 0.064 Uiso 0.50 1 calc PR
C5 C 0.8269(3) -0.4095(4) 0.1629(3) 0.0320(9) Uani 1 1 d .
C6 C 0.9165(3) -0.4327(4) 0.1354(3) 0.0353(10) Uani 1 1 d .
C7 C 0.9478(3) -0.5608(5) 0.1356(3) 0.0437(12) Uani 1 1 d .
H7 H 1.0090 -0.5792 0.1183 0.052 Uiso 1 1 calc R
C8 C 0.8928(4) -0.6629(5) 0.1602(4) 0.0514(13) Uani 1 1 d .
H8 H 0.9158 -0.7508 0.1593 0.062 Uiso 1 1 calc R
C9 C 0.8035(4) -0.6381(5) 0.1865(3) 0.0500(13) Uani 1 1 d .
H9 H 0.7654 -0.7095 0.2027 0.060 Uiso 1 1 calc R
C10 C 0.7695(3) -0.5099(4) 0.1894(3) 0.0387(10) Uani 1 1 d .
C11 C 0.7166(3) 0.0469(4) 0.0543(3) 0.0301(9) Uani 1 1 d .
C12 C 0.6261(3) 0.1050(4) 0.0582(3) 0.0342(10) Uani 1 1 d .
C13 C 0.5978(3) 0.2162(4) -0.0025(3) 0.0398(11) Uani 1 1 d .
H13 H 0.5368 0.2568 -0.0017 0.048 Uiso 1 1 calc R
C14 C 0.6570(3) 0.2695(4) -0.0644(3) 0.0400(10) Uani 1 1 d .
H14 H 0.6359 0.3457 -0.1057 0.048 Uiso 1 1 calc R
C15 C 0.7456(3) 0.2135(4) -0.0666(3) 0.0374(10) Uani 1 1 d .
H15 H 0.7856 0.2515 -0.1089 0.045 Uiso 1 1 calc R
C16 C 0.7776(3) 0.1003(4) -0.0068(3) 0.0337(10) Uani 1 1 d .
C17 C 0.9770(3) -0.3212(5) 0.1066(4) 0.0429(11) Uani 1 1 d .
H17A H 0.9433 -0.2374 0.1108 0.064 Uiso 0.50 1 calc PR
H17B H 0.9858 -0.3341 0.0345 0.064 Uiso 0.50 1 calc PR
H17C H 1.0412 -0.3197 0.1558 0.064 Uiso 0.50 1 calc PR
H17D H 1.0369 -0.3567 0.0900 0.064 Uiso 0.50 1 calc PR
H17E H 0.9944 -0.2600 0.1662 0.064 Uiso 0.50 1 calc PR
H17F H 0.9389 -0.2744 0.0449 0.064 Uiso 0.50 1 calc PR
C18 C 0.6733(3) -0.4818(5) 0.2202(4) 0.0477(12) Uani 1 1 d .
H18A H 0.6438 -0.5648 0.2359 0.072 Uiso 0.50 1 calc PR
H18B H 0.6286 -0.4372 0.1618 0.072 Uiso 0.50 1 calc PR
H18C H 0.6852 -0.4252 0.2829 0.072 Uiso 0.50 1 calc PR
H18D H 0.6613 -0.3866 0.2178 0.072 Uiso 0.50 1 calc PR
H18E H 0.6765 -0.5143 0.2920 0.072 Uiso 0.50 1 calc PR
H18F H 0.6199 -0.5263 0.1709 0.072 Uiso 0.50 1 calc PR
C19 C 0.5634(3) 0.0505(5) 0.1273(4) 0.0412(11) Uani 1 1 d .
H19A H 0.5948 -0.0278 0.1642 0.062 Uiso 0.50 1 calc PR
H19B H 0.4991 0.0264 0.0839 0.062 Uiso 0.50 1 calc PR
H19C H 0.5550 0.1171 0.1792 0.062 Uiso 0.50 1 calc PR
H19D H 0.5045 0.1049 0.1207 0.062 Uiso 0.50 1 calc PR
H19E H 0.6002 0.0507 0.2010 0.062 Uiso 0.50 1 calc PR
H19F H 0.5443 -0.0400 0.1057 0.062 Uiso 0.50 1 calc PR
C20 C 0.8771(3) 0.0413(4) -0.0073(4) 0.0394(10) Uani 1 1 d .
H20A H 0.9083 0.0922 -0.0549 0.059 Uiso 0.50 1 calc PR
H20B H 0.8688 -0.0502 -0.0317 0.059 Uiso 0.50 1 calc PR
H20C H 0.9184 0.0438 0.0643 0.059 Uiso 0.50 1 calc PR
H20D H 0.8887 -0.0350 0.0400 0.059 Uiso 0.50 1 calc PR
H20E H 0.9282 0.1074 0.0169 0.059 Uiso 0.50 1 calc PR
H20F H 0.8786 0.0134 -0.0791 0.059 Uiso 0.50 1 calc PR
N1 N 0.7949(2) -0.2752(3) 0.1672(2) 0.0287(8) Uani 1 1 d .
N2 N 0.7491(2) -0.0661(3) 0.1177(2) 0.0289(8) Uani 1 1 d .
O1 O 0.8422(2) -0.2433(3) 0.3470(2) 0.0363(7) Uani 1 1 d .
O2 O 0.7808(2) 0.0290(3) 0.2837(2) 0.0373(7) Uani 1 1 d .
O3 O 0.65741(19) -0.2353(3) 0.0252(2) 0.0328(7) Uani 1 1 d .
H1 H 0.794(3) -0.203(4) 0.022(3) 0.023(10) Uiso 1 1 d .

loop_
_atom_site_aniso_label
_atom_site_aniso_U_11
_atom_site_aniso_U_22
_atom_site_aniso_U_33
_atom_site_aniso_U_23
_atom_site_aniso_U_13
_atom_site_aniso_U_12
C1 0.027(2) 0.028(2) 0.031(2) 0.0000(17) 0.0054(17) 0.0004(16)
C2 0.027(2) 0.034(2) 0.028(2) 0.0006(18) 0.0047(17) -0.0040(17)
C3 0.030(2) 0.030(2) 0.031(2) -0.0041(19) 0.0085(17) -0.0023(17)
C4 0.040(2) 0.042(3) 0.045(3) -0.015(2) 0.007(2) -0.002(2)
C5 0.039(2) 0.025(2) 0.029(2) -0.0023(17) 0.0003(17) 0.0028(17)
C6 0.037(2) 0.041(2) 0.024(2) -0.0057(18) -0.0018(17) 0.0023(19)
C7 0.047(3) 0.047(3) 0.032(2) -0.006(2) -0.002(2) 0.017(2)
C8 0.071(3) 0.037(3) 0.036(3) -0.008(2) -0.009(2) 0.017(2)
C9 0.073(3) 0.037(3) 0.032(2) 0.000(2) -0.006(2) -0.005(2)
C10 0.046(3) 0.029(2) 0.036(2) 0.0004(19) -0.0001(19) -0.0003(19)
C11 0.035(2) 0.025(2) 0.028(2) -0.0005(17) 0.0038(17) 0.0003(17)
C12 0.032(2) 0.036(2) 0.033(2) -0.0037(19) 0.0019(17) 0.0012(18)
C13 0.036(2) 0.038(2) 0.041(2) -0.003(2) 0.000(2) 0.0087(19)
C14 0.048(3) 0.030(2) 0.037(2) 0.0017(19) 0.001(2) 0.004(2)
C15 0.047(3) 0.032(2) 0.032(2) 0.0016(19) 0.0059(19) -0.0049(19)
C16 0.035(2) 0.032(2) 0.033(2) -0.0048(18) 0.0067(18) -0.0011(18)
C17 0.034(2) 0.055(3) 0.040(2) 0.000(2) 0.0089(19) 0.006(2)
C18 0.044(3) 0.048(3) 0.052(3) 0.008(2) 0.010(2) -0.008(2)
C19 0.034(2) 0.045(3) 0.045(3) -0.003(2) 0.0106(19) 0.0015(19)
C20 0.040(2) 0.035(2) 0.046(3) -0.003(2) 0.017(2) -0.0012(19)
N1 0.0324(17) 0.0262(17) 0.0276(17) 0.0017(14) 0.0071(14) 0.0008(14)
N2 0.0300(17) 0.0275(18) 0.0292(18) -0.0045(14) 0.0068(14) 0.0003(14)
O1 0.0406(16) 0.0357(16) 0.0314(16) 0.0005(13) 0.0057(13) -0.0023(13)
O2 0.0421(17) 0.0331(16) 0.0364(16) -0.0043(14) 0.0082(13) 0.0009(13)
O3 0.0296(14) 0.0339(16) 0.0341(15) -0.0087(13) 0.0052(12) -0.0011(12)

loop_
_atom_type_symbol
_atom_type_description
_atom_type_scat_dispersion_real
_atom_type_scat_dispersion_imag
_atom_type_scat_source
C C 0.0033 0.0016 'International Tables Vol C Tables 4.2.6.8 and 6.1.1.4'
H H 0.0000 0.0000 'International Tables Vol C Tables 4.2.6.8 and 6.1.1.4'
N N 0.0061 0.0033 'International Tables Vol C Tables 4.2.6.8 and 6.1.1.4'
O O 0.0106 0.0060 'International Tables Vol C Tables 4.2.6.8 and 6.1.1.4'

loop_
_geom_angle_atom_site_label_1
_geom_angle_atom_site_label_2
_geom_angle_atom_site_label_3
_geom_angle
O3 C1 N2 108.3(3)
O3 C1 N1 112.7(3)
N2 C1 N1 102.9(3)
O3 C1 H1 108(2)
N2 C1 H1 114(2)
N1 C1 H1 110(2)
O1 C2 N1 127.5(4)
O1 C2 C3 126.3(4)
N1 C2 C3 106.1(3)
O2 C3 N2 127.7(4)
O2 C3 C2 126.0(4)
N2 C3 C2 106.3(3)
O3 C4 H4A 109.5
O3 C4 H4B 109.5
H4A C4 H4B 109.5
O3 C4 H4C 109.5
H4A C4 H4C 109.5
H4B C4 H4C 109.5
O3 C4 H4D 109.5
H4A C4 H4D 141.1
H4B C4 H4D 56.3
H4C C4 H4D 56.3
O3 C4 H4E 109.5
H4A C4 H4E 56.3
H4B C4 H4E 141.1
H4C C4 H4E 56.3
H4D C4 H4E 109.5
O3 C4 H4F 109.5
H4A C4 H4F 56.3
H4B C4 H4F 56.3
H4C C4 H4F 141.1
H4D C4 H4F 109.5
H4E C4 H4F 109.5
C10 C5 C6 122.8(4)
C10 C5 N1 119.0(4)
C6 C5 N1 118.2(4)
C7 C6 C5 117.6(4)
C7 C6 C17 121.0(4)
C5 C6 C17 121.4(4)
C8 C7 C6 121.4(4)
C8 C7 H7 119.3
C6 C7 H7 119.3
C7 C8 C9 120.2(4)
C7 C8 H8 119.9
C9 C8 H8 119.9
C10 C9 C8 120.5(5)
C10 C9 H9 119.8
C8 C9 H9 119.8
C5 C10 C9 117.5(4)
C5 C10 C18 121.7(4)
C9 C10 C18 120.9(4)
C16 C11 C12 121.7(4)
C16 C11 N2 118.9(3)
C12 C11 N2 119.3(4)
C13 C12 C11 117.8(4)
C13 C12 C19 120.9(4)
C11 C12 C19 121.4(4)
C12 C13 C14 121.1(4)
C12 C13 H13 119.4
C14 C13 H13 119.4
C15 C14 C13 120.7(4)
C15 C14 H14 119.6
C13 C14 H14 119.6
C14 C15 C16 120.5(4)
C14 C15 H15 119.8
C16 C15 H15 119.8
C11 C16 C15 118.2(4)
C11 C16 C20 121.8(4)
C15 C16 C20 120.1(4)
C6 C17 H17A 109.5
C6 C17 H17B 109.5
H17A C17 H17B 109.5
C6 C17 H17C 109.5
H17A C17 H17C 109.5
H17B C17 H17C 109.5
C6 C17 H17D 109.5
H17A C17 H17D 141.1
H17B C17 H17D 56.3
H17C C17 H17D 56.3
C6 C17 H17E 109.5
H17A C17 H17E 56.3
H17B C17 H17E 141.1
H17C C17 H17E 56.3
H17D C17 H17E 109.5
C6 C17 H17F 109.5
H17A C17 H17F 56.3
H17B C17 H17F 56.3
H17C C17 H17F 141.1
H17D C17 H17F 109.5
H17E C17 H17F 109.5
C10 C18 H18A 109.5
C10 C18 H18B 109.5
H18A C18 H18B 109.5
C10 C18 H18C 109.5
H18A C18 H18C 109.5
H18B C18 H18C 109.5
C10 C18 H18D 109.5
H18A C18 H18D 141.1
H18B C18 H18D 56.3
H18C C18 H18D 56.3
C10 C18 H18E 109.5
H18A C18 H18E 56.3
H18B C18 H18E 141.1
H18C C18 H18E 56.3
H18D C18 H18E 109.5
C10 C18 H18F 109.5
H18A C18 H18F 56.3
H18B C18 H18F 56.3
H18C C18 H18F 141.1
H18D C18 H18F 109.5
H18E C18 H18F 109.5
C12 C19 H19A 109.5
C12 C19 H19B 109.5
H19A C19 H19B 109.5
C12 C19 H19C 109.5
H19A C19 H19C 109.5
H19B C19 H19C 109.5
C12 C19 H19D 109.5
H19A C19 H19D 141.1
H19B C19 H19D 56.3
H19C C19 H19D 56.3
C12 C19 H19E 109.5
H19A C19 H19E 56.3
H19B C19 H19E 141.1
H19C C19 H19E 56.3
H19D C19 H19E 109.5
C12 C19 H19F 109.5
H19A C19 H19F 56.3
H19B C19 H19F 56.3
H19C C19 H19F 141.1
H19D C19 H19F 109.5
H19E C19 H19F 109.5
C16 C20 H20A 109.5
C16 C20 H20B 109.5
H20A C20 H20B 109.5
C16 C20 H20C 109.5
H20A C20 H20C 109.5
H20B C20 H20C 109.5
C16 C20 H20D 109.5
H20A C20 H20D 141.1
H20B C20 H20D 56.3
H20C C20 H20D 56.3
C16 C20 H20E 109.5
H20A C20 H20E 56.3
H20B C20 H20E 141.1
H20C C20 H20E 56.3
H20D C20 H20E 109.5
C16 C20 H20F 109.5
H20A C20 H20F 56.3
H20B C20 H20F 56.3
H20C C20 H20F 141.1
H20D C20 H20F 109.5
H20E C20 H20F 109.5
C2 N1 C5 123.4(3)
C2 N1 C1 112.4(3)
C5 N1 C1 123.9(3)
C3 N2 C11 124.7(3)
C3 N2 C1 112.2(3)
C11 N2 C1 123.1(3)
C1 O3 C4 114.7(3)

loop_
_geom_bond_atom_site_label_1
_geom_bond_atom_site_label_2
_geom_bond_distance
C1 O3 1.407(5)
C1 N2 1.445(5)
C1 N1 1.457(5)
C1 H1 0.98(4)
C2 O1 1.220(5)
C2 N1 1.348(5)
C2 C3 1.515(6)
C3 O2 1.220(5)
C3 N2 1.356(5)
C4 O3 1.432(5)
C4 H4A 0.9800
C4 H4B 0.9800
C4 H4C 0.9800
C4 H4D 0.9800
C4 H4E 0.9800
C4 H4F 0.9800
C5 C10 1.387(6)
C5 C6 1.398(6)
C5 N1 1.439(5)
C6 C7 1.372(6)
C6 C17 1.510(6)
C7 C8 1.370(7)
C7 H7 0.9500
C8 C9 1.391(7)
C8 H8 0.9500
C9 C10 1.389(6)
C9 H9 0.9500
C10 C18 1.515(6)
C11 C16 1.398(6)
C11 C12 1.408(6)
C11 N2 1.426(5)
C12 C13 1.384(6)
C12 C19 1.495(6)
C13 C14 1.386(6)
C13 H13 0.9500
C14 C15 1.370(6)
C14 H14 0.9500
C15 C16 1.403(6)
C15 H15 0.9500
C16 C20 1.516(6)
C17 H17A 0.9800
C17 H17B 0.9800
C17 H17C 0.9800
C17 H17D 0.9800
C17 H17E 0.9800
C17 H17F 0.9800
C18 H18A 0.9800
C18 H18B 0.9800
C18 H18C 0.9800
C18 H18D 0.9800
C18 H18E 0.9800
C18 H18F 0.9800
C19 H19A 0.9800
C19 H19B 0.9800
C19 H19C 0.9800
C19 H19D 0.9800
C19 H19E 0.9800
C19 H19F 0.9800
C20 H20A 0.9800
C20 H20B 0.9800
C20 H20C 0.9800
C20 H20D 0.9800
C20 H20E 0.9800
C20 H20F 0.9800

loop_
_geom_torsion_atom_site_label_1
_geom_torsion_atom_site_label_2
_geom_torsion_atom_site_label_3
_geom_torsion_atom_site_label_4
_geom_torsion
O1 C2 C3 O2 -0.5(7)
N1 C2 C3 O2 -179.7(4)
O1 C2 C3 N2 178.6(4)
N1 C2 C3 N2 -0.7(4)
C10 C5 C6 C7 -0.3(6)
N1 C5 C6 C7 177.5(3)
C10 C5 C6 C17 179.8(4)
N1 C5 C6 C17 -2.4(6)
C5 C6 C7 C8 1.0(6)
C17 C6 C7 C8 -179.1(4)
C6 C7 C8 C9 -0.5(7)
C7 C8 C9 C10 -0.7(7)
C6 C5 C10 C9 -0.9(6)
N1 C5 C10 C9 -178.7(4)
C6 C5 C10 C18 179.2(4)
N1 C5 C10 C18 1.4(6)
C8 C9 C10 C5 1.4(6)
C8 C9 C10 C18 -178.7(4)
C16 C11 C12 C13 1.3(6)
N2 C11 C12 C13 178.6(3)
C16 C11 C12 C19 -177.4(4)
N2 C11 C12 C19 -0.2(6)
C11 C12 C13 C14 -0.6(6)
C19 C12 C13 C14 178.1(4)
C12 C13 C14 C15 -0.3(6)
C13 C14 C15 C16 0.6(6)
C12 C11 C16 C15 -1.1(6)
N2 C11 C16 C15 -178.3(3)
C12 C11 C16 C20 177.2(4)
N2 C11 C16 C20 0.0(6)
C14 C15 C16 C11 0.2(6)
C14 C15 C16 C20 -178.2(4)
O1 C2 N1 C5 -7.1(6)
C3 C2 N1 C5 172.1(3)
O1 C2 N1 C1 179.2(4)
C3 C2 N1 C1 -1.6(4)
C10 C5 N1 C2 81.6(5)
C6 C5 N1 C2 -96.3(5)
C10 C5 N1 C1 -105.4(4)
C6 C5 N1 C1 76.7(5)
O3 C1 N1 C2 -113.4(4)
N2 C1 N1 C2 3.0(4)
O3 C1 N1 C5 72.9(5)
N2 C1 N1 C5 -170.6(3)
O2 C3 N2 C11 1.0(6)
C2 C3 N2 C11 -178.0(3)
O2 C3 N2 C1 -178.3(4)
C2 C3 N2 C1 2.7(4)
C16 C11 N2 C3 107.8(4)
C12 C11 N2 C3 -69.5(5)
C16 C11 N2 C1 -73.0(5)
C12 C11 N2 C1 109.8(4)
O3 C1 N2 C3 116.0(3)
N1 C1 N2 C3 -3.5(4)
O3 C1 N2 C11 -63.4(4)
N1 C1 N2 C11 177.2(3)
N2 C1 O3 C4 159.3(3)
N1 C1 O3 C4 -87.6(4)
